data_7156189
loop_
_publ_author_name
'Mariappan, Arumugam'
'Das, Krishna Mohan'
'Jeganmohan, Masilamani'

_publ_section_title
;
 Remote alkylation of N-(quinolin-8-yl)benzamides with alkyl bromides via
 ruthenium(ii)-catalyzed C-H bond activation.
;
_journal_issue 18
_journal_name_full 'Organic &amp; biomolecular chemistry'
_journal_page_first 3419
_journal_page_last 3427
_journal_paper_doi 10.1039/c8ob00581h
_journal_volume 16
_journal_year 2018
_chemical_formula_sum 'C20 H20 N2 O'
_chemical_formula_weight 304.38
_space_group_crystal_system monoclinic
_space_group_IT_number 14
_space_group_name_Hall '-P 2yn'
_space_group_name_H-M_alt 'P 1 21/n 1'
_symmetry_space_group_name_Hall '-P 2yn'
_symmetry_space_group_name_H-M 'P 1 21/n 1'
_atom_sites_solution_hydrogens mixed
_audit_block_doi 10.5517/ccdc.csd.cc1q5n9v
_audit_creation_method SHELXL-2014/7
_audit_update_record
;
2017-11-07 deposited with the CCDC.
2018-04-05 downloaded from the CCDC.
;
_cell_angle_alpha 90
_cell_angle_beta 104.8076(17)
_cell_angle_gamma 90
_cell_formula_units_Z 4
_cell_length_a 9.5682(3)
_cell_length_b 18.4465(7)
_cell_length_c 9.7648(4)
_cell_measurement_reflns_used 4567
_cell_measurement_temperature 296(2)
_cell_measurement_theta_max 25.40
_cell_measurement_theta_min 2.42
_cell_volume 1666.25(11)
_computing_cell_refinement 'Bruker SAINT'
_computing_data_collection 'Bruker APEX2'
_computing_data_reduction 'Bruker SAINT'
_computing_molecular_graphics 'Bruker SHELXTL'
_computing_publication_material 'Bruker SHELXTL'
_computing_structure_refinement 'SHELXL-2014/7 (Sheldrick, 2014)'
_computing_structure_solution 'SHELXS-97 (Sheldrick 2008)'
_diffrn_ambient_temperature 296(2)
_diffrn_measured_fraction_theta_full 1.000
_diffrn_measured_fraction_theta_max 1.000
_diffrn_measurement_device_type 'Bruker APEX-II CCD'
_diffrn_measurement_method '\f and \w scans'
_diffrn_radiation_type MoK\a
_diffrn_radiation_wavelength 0.71073
_diffrn_reflns_av_R_equivalents 0.0241
_diffrn_reflns_av_unetI/netI 0.0243
_diffrn_reflns_Laue_measured_fraction_full 1.000
_diffrn_reflns_Laue_measured_fraction_max 1.000
_diffrn_reflns_limit_h_max 11
_diffrn_reflns_limit_h_min -11
_diffrn_reflns_limit_k_max 21
_diffrn_reflns_limit_k_min -21
_diffrn_reflns_limit_l_max 11
_diffrn_reflns_limit_l_min -11
_diffrn_reflns_number 11398
_diffrn_reflns_point_group_measured_fraction_full 1.000
_diffrn_reflns_point_group_measured_fraction_max 1.000
_diffrn_reflns_theta_full 24.994
_diffrn_reflns_theta_max 24.994
_diffrn_reflns_theta_min 2.208
_exptl_absorpt_coefficient_mu 0.075
_exptl_absorpt_correction_type none
_exptl_crystal_colour colourless
_exptl_crystal_density_diffrn 1.213
_exptl_crystal_description Rectangular
_exptl_crystal_F_000 648
_exptl_crystal_size_max 0.250
_exptl_crystal_size_mid 0.220
_exptl_crystal_size_min 0.100
_refine_diff_density_max 0.156
_refine_diff_density_min -0.144
_refine_diff_density_rms 0.030
_refine_ls_extinction_coef 0.027(2)
_refine_ls_extinction_expression Fc^*^=kFc[1+0.001xFc^2^\l^3^/sin(2\q)]^-1/4^
_refine_ls_extinction_method 'SHELXL-2014/7 (Sheldrick 2014'
_refine_ls_goodness_of_fit_ref 1.042
_refine_ls_hydrogen_treatment mixed
_refine_ls_matrix_type full
_refine_ls_number_parameters 216
_refine_ls_number_reflns 2938
_refine_ls_number_restraints 0
_refine_ls_restrained_S_all 1.042
_refine_ls_R_factor_all 0.0566
_refine_ls_R_factor_gt 0.0406
_refine_ls_shift/su_max 0.000
_refine_ls_shift/su_mean 0.000
_refine_ls_structure_factor_coef Fsqd
_refine_ls_weighting_details 'w=1/[\s^2^(Fo^2^)+(0.0477P)^2^+0.3653P] where P=(Fo^2^+2Fc^2^)/3'
_refine_ls_weighting_scheme calc
_refine_ls_wR_factor_gt 0.0999
_refine_ls_wR_factor_ref 0.1116
_reflns_Friedel_coverage 0.000
_reflns_number_gt 2253
_reflns_number_total 2938
_reflns_threshold_expression 'I > 2\s(I)'
_cod_data_source_file c8ob00581h2.cif
_cod_data_source_block 195
_cod_depositor_comments 'Adding full bibliography for 7156189.cif.'
_cod_database_code 7156189
_shelx_shelxl_version_number 2014/7
_shelx_space_group_comment
; 
The symmetry employed for this shelxl refinement is uniquely defined 
by the following loop, which should always be used as a source of 
symmetry information in preference to the above space-group names. 
They are only intended as comments. 
;
_shelx_estimated_absorpt_t_min 0.981
_shelx_estimated_absorpt_t_max 0.992

loop_
_space_group_symop_operation_xyz
'x, y, z'
'-x+1/2, y+1/2, -z+1/2'
'-x, -y, -z'
'x-1/2, -y-1/2, z-1/2'

loop_
_atom_site_label
_atom_site_type_symbol
_atom_site_fract_x
_atom_site_fract_y
_atom_site_fract_z
_atom_site_U_iso_or_equiv
_atom_site_adp_type
_atom_site_occupancy
_atom_site_site_symmetry_order
_atom_site_calc_flag
_atom_site_refinement_flags_posn
_atom_site_refinement_flags_adp
C1 C -0.15746(18) 0.43365(9) 0.87942(19) 0.0573(5) Uani 1 1 d . .
H1 H -0.0998 0.4543 0.9614 0.069 Uiso 1 1 calc R U
C2 C -0.3030(2) 0.44837(11) 0.8398(2) 0.0719(6) Uani 1 1 d . .
H2 H -0.3439 0.4777 0.8967 0.086 Uiso 1 1 calc R U
C3 C -0.3879(2) 0.42018(12) 0.7172(2) 0.0780(6) Uani 1 1 d . .
H3 H -0.4861 0.4310 0.6900 0.094 Uiso 1 1 calc R U
C4 C -0.3284(2) 0.37598(13) 0.6343(2) 0.0797(6) Uani 1 1 d . .
H4 H -0.3862 0.3570 0.5506 0.096 Uiso 1 1 calc R U
C5 C -0.18314(18) 0.35956(10) 0.67479(19) 0.0620(5) Uani 1 1 d . .
H5 H -0.1434 0.3290 0.6189 0.074 Uiso 1 1 calc R U
C6 C -0.09624(16) 0.38829(8) 0.79804(16) 0.0440(4) Uani 1 1 d . .
C7 C 0.06146(16) 0.37235(8) 0.84588(16) 0.0428(4) Uani 1 1 d . .
C8 C 0.23399(15) 0.27126(8) 0.84619(16) 0.0416(4) Uani 1 1 d . .
C9 C 0.23288(15) 0.19685(8) 0.80579(15) 0.0403(4) Uani 1 1 d . .
C10 C 0.09296(19) 0.09826(9) 0.7191(2) 0.0607(5) Uani 1 1 d . .
H10 H 0.0023 0.0771 0.6868 0.073 Uiso 1 1 calc R U
C11 C 0.2135(2) 0.05603(9) 0.7243(2) 0.0629(5) Uani 1 1 d . .
H11 H 0.2032 0.0078 0.6957 0.075 Uiso 1 1 calc R U
C12 C 0.34693(19) 0.08566(9) 0.77164(19) 0.0565(4) Uani 1 1 d . .
H12 H 0.4282 0.0575 0.7740 0.068 Uiso 1 1 calc R U
C13 C 0.36445(16) 0.15873(8) 0.81747(16) 0.0437(4) Uani 1 1 d . .
C14 C 0.50022(15) 0.19539(9) 0.87286(16) 0.0469(4) Uani 1 1 d . .
C15 C 0.49261(16) 0.26592(9) 0.91306(18) 0.0533(4) Uani 1 1 d . .
H15 H 0.5790 0.2902 0.9511 0.064 Uiso 1 1 calc R U
C16 C 0.36282(16) 0.30418(9) 0.90072(18) 0.0522(4) Uani 1 1 d . .
H16 H 0.3654 0.3522 0.9301 0.063 Uiso 1 1 calc R U
C17 C 0.64736(17) 0.15904(10) 0.88449(19) 0.0600(5) Uani 1 1 d . .
C18 C 0.6608(2) 0.13937(13) 0.7352(2) 0.0830(7) Uani 1 1 d . .
H18A H 0.5868 0.1051 0.6927 0.124 Uiso 1 1 calc R U
H18B H 0.7540 0.1184 0.7417 0.124 Uiso 1 1 calc R U
H18C H 0.6498 0.1823 0.6780 0.124 Uiso 1 1 calc R U
C19 C 0.6678(2) 0.09177(12) 0.9817(2) 0.0860(7) Uani 1 1 d . .
H19A H 0.6648 0.1062 1.0753 0.129 Uiso 1 1 calc R U
H19B H 0.7596 0.0697 0.9852 0.129 Uiso 1 1 calc R U
H19C H 0.5918 0.0576 0.9449 0.129 Uiso 1 1 calc R U
C20 C 0.77297(18) 0.21070(13) 0.9487(2) 0.0808(6) Uani 1 1 d . .
H20A H 0.7643 0.2537 0.8917 0.121 Uiso 1 1 calc R U
H20B H 0.8631 0.1871 0.9513 0.121 Uiso 1 1 calc R U
H20C H 0.7700 0.2236 1.0432 0.121 Uiso 1 1 calc R U
N1 N 0.09751(14) 0.30325(7) 0.82292(15) 0.0486(4) Uani 1 1 d . .
N2 N 0.09963(13) 0.16667(7) 0.75735(15) 0.0499(4) Uani 1 1 d . .
O1 O 0.14977(12) 0.41808(6) 0.90229(13) 0.0584(3) Uani 1 1 d . .
H1N H 0.0282(18) 0.2738(9) 0.7864(17) 0.052(5) Uiso 1 1 d . .

loop_
_atom_site_aniso_label
_atom_site_aniso_U_11
_atom_site_aniso_U_22
_atom_site_aniso_U_33
_atom_site_aniso_U_23
_atom_site_aniso_U_13
_atom_site_aniso_U_12
C1 0.0637(11) 0.0465(10) 0.0579(11) -0.0097(8) 0.0087(8) 0.0123(8)
C2 0.0693(12) 0.0717(13) 0.0729(13) -0.0105(10) 0.0150(10) 0.0296(10)
C3 0.0552(11) 0.0968(16) 0.0771(14) -0.0042(12) 0.0081(10) 0.0271(11)
C4 0.0574(11) 0.1109(17) 0.0613(12) -0.0205(12) -0.0024(9) 0.0154(11)
C5 0.0561(10) 0.0763(12) 0.0514(10) -0.0156(9) 0.0097(8) 0.0120(9)
C6 0.0499(9) 0.0355(8) 0.0464(9) 0.0013(7) 0.0121(7) 0.0035(7)
C7 0.0491(9) 0.0358(8) 0.0443(9) 0.0000(7) 0.0133(7) -0.0016(7)
C8 0.0402(8) 0.0390(8) 0.0457(9) 0.0002(6) 0.0113(6) 0.0008(6)
C9 0.0436(8) 0.0375(8) 0.0400(8) 0.0027(6) 0.0110(6) 0.0005(6)
C10 0.0578(10) 0.0412(9) 0.0811(13) -0.0074(9) 0.0141(9) -0.0067(8)
C11 0.0729(12) 0.0374(9) 0.0800(13) -0.0083(9) 0.0227(10) 0.0003(9)
C12 0.0620(11) 0.0464(10) 0.0649(11) 0.0007(8) 0.0230(9) 0.0124(8)
C13 0.0496(9) 0.0434(9) 0.0408(8) 0.0047(7) 0.0166(7) 0.0059(7)
C14 0.0436(9) 0.0569(10) 0.0426(9) 0.0037(7) 0.0154(7) 0.0050(7)
C15 0.0403(8) 0.0598(11) 0.0584(11) -0.0035(8) 0.0102(7) -0.0053(7)
C16 0.0476(9) 0.0435(9) 0.0647(11) -0.0083(8) 0.0128(8) -0.0037(7)
C17 0.0456(9) 0.0760(13) 0.0611(11) 0.0032(9) 0.0187(8) 0.0125(8)
C18 0.0682(12) 0.1119(18) 0.0785(14) -0.0114(13) 0.0363(11) 0.0136(12)
C19 0.0716(13) 0.0920(16) 0.0910(16) 0.0200(13) 0.0149(11) 0.0322(12)
C20 0.0420(10) 0.1117(18) 0.0879(15) -0.0041(13) 0.0153(9) 0.0088(10)
N1 0.0393(7) 0.0366(7) 0.0667(9) -0.0079(6) 0.0074(6) -0.0021(6)
N2 0.0464(7) 0.0390(7) 0.0623(9) -0.0035(6) 0.0105(6) -0.0043(6)
O1 0.0565(7) 0.0407(6) 0.0768(8) -0.0110(6) 0.0148(6) -0.0074(5)

loop_
_atom_type_symbol
_atom_type_description
_atom_type_scat_dispersion_real
_atom_type_scat_dispersion_imag
_atom_type_scat_source
C C 0.0033 0.0016 'International Tables Vol C Tables 4.2.6.8 and 6.1.1.4'
H H 0.0000 0.0000 'International Tables Vol C Tables 4.2.6.8 and 6.1.1.4'
N N 0.0061 0.0033 'International Tables Vol C Tables 4.2.6.8 and 6.1.1.4'
O O 0.0106 0.0060 'International Tables Vol C Tables 4.2.6.8 and 6.1.1.4'

loop_
_geom_angle_atom_site_label_1
_geom_angle_atom_site_label_2
_geom_angle_atom_site_label_3
_geom_angle
C2 C1 C6 120.36(16)
C2 C1 H1 119.8
C6 C1 H1 119.8
C3 C2 C1 120.32(17)
C3 C2 H2 119.8
C1 C2 H2 119.8
C2 C3 C4 119.97(17)
C2 C3 H3 120.0
C4 C3 H3 120.0
C3 C4 C5 120.15(18)
C3 C4 H4 119.9
C5 C4 H4 119.9
C4 C5 C6 120.25(17)
C4 C5 H5 119.9
C6 C5 H5 119.9
C5 C6 C1 118.92(15)
C5 C6 C7 122.21(14)
C1 C6 C7 118.87(14)
O1 C7 N1 123.29(14)
O1 C7 C6 122.25(13)
N1 C7 C6 114.46(13)
C16 C8 N1 126.37(14)
C16 C8 C9 118.77(13)
N1 C8 C9 114.86(12)
N2 C9 C13 123.90(14)
N2 C9 C8 115.45(13)
C13 C9 C8 120.65(13)
N2 C10 C11 123.51(16)
N2 C10 H10 118.2
C11 C10 H10 118.2
C12 C11 C10 119.30(16)
C12 C11 H11 120.4
C10 C11 H11 120.4
C11 C12 C13 121.05(15)
C11 C12 H12 119.5
C13 C12 H12 119.5
C12 C13 C9 114.50(14)
C12 C13 C14 125.97(14)
C9 C13 C14 119.54(14)
C15 C14 C13 116.45(13)
C15 C14 C17 120.61(15)
C13 C14 C17 122.93(15)
C14 C15 C16 124.32(14)
C14 C15 H15 117.8
C16 C15 H15 117.8
C8 C16 C15 120.23(15)
C8 C16 H16 119.9
C15 C16 H16 119.9
C20 C17 C14 111.45(16)
C20 C17 C18 106.67(16)
C14 C17 C18 109.23(14)
C20 C17 C19 106.54(16)
C14 C17 C19 111.46(15)
C18 C17 C19 111.38(17)
C17 C18 H18A 109.5
C17 C18 H18B 109.5
H18A C18 H18B 109.5
C17 C18 H18C 109.5
H18A C18 H18C 109.5
H18B C18 H18C 109.5
C17 C19 H19A 109.5
C17 C19 H19B 109.5
H19A C19 H19B 109.5
C17 C19 H19C 109.5
H19A C19 H19C 109.5
H19B C19 H19C 109.5
C17 C20 H20A 109.5
C17 C20 H20B 109.5
H20A C20 H20B 109.5
C17 C20 H20C 109.5
H20A C20 H20C 109.5
H20B C20 H20C 109.5
C7 N1 C8 129.60(13)
C7 N1 H1N 117.5(11)
C8 N1 H1N 112.9(11)
C10 N2 C9 117.73(13)

loop_
_geom_bond_atom_site_label_1
_geom_bond_atom_site_label_2
_geom_bond_distance
C1 C2 1.373(2)
C1 C6 1.383(2)
C1 H1 0.9300
C2 C3 1.366(3)
C2 H2 0.9300
C3 C4 1.371(3)
C3 H3 0.9300
C4 C5 1.378(3)
C4 H4 0.9300
C5 C6 1.382(2)
C5 H5 0.9300
C6 C7 1.490(2)
C7 O1 1.2210(17)
C7 N1 1.3541(19)
C8 C16 1.355(2)
C8 N1 1.3978(19)
C8 C9 1.427(2)
C9 N2 1.3605(18)
C9 C13 1.421(2)
C10 N2 1.313(2)
C10 C11 1.382(2)
C10 H10 0.9300
C11 C12 1.357(2)
C11 H11 0.9300
C12 C13 1.417(2)
C12 H12 0.9300
C13 C14 1.442(2)
C14 C15 1.366(2)
C14 C17 1.537(2)
C15 C16 1.406(2)
C15 H15 0.9300
C16 H16 0.9300
C17 C20 1.536(3)
C17 C18 1.539(3)
C17 C19 1.544(3)
C18 H18A 0.9600
C18 H18B 0.9600
C18 H18C 0.9600
C19 H19A 0.9600
C19 H19B 0.9600
C19 H19C 0.9600
C20 H20A 0.9600
C20 H20B 0.9600
C20 H20C 0.9600
N1 H1N 0.861(17)

loop_
_geom_torsion_atom_site_label_1
_geom_torsion_atom_site_label_2
_geom_torsion_atom_site_label_3
_geom_torsion_atom_site_label_4
_geom_torsion
C6 C1 C2 C3 -2.1(3)
C1 C2 C3 C4 1.1(4)
C2 C3 C4 C5 0.4(4)
C3 C4 C5 C6 -0.9(3)
C4 C5 C6 C1 -0.1(3)
C4 C5 C6 C7 -179.76(18)
C2 C1 C6 C5 1.6(3)
C2 C1 C6 C7 -178.77(16)
C5 C6 C7 O1 142.34(18)
C1 C6 C7 O1 -37.3(2)
C5 C6 C7 N1 -38.3(2)
C1 C6 C7 N1 141.98(16)
C16 C8 C9 N2 177.42(14)
N1 C8 C9 N2 -3.2(2)
C16 C8 C9 C13 -2.4(2)
N1 C8 C9 C13 176.99(13)
N2 C10 C11 C12 0.3(3)
C10 C11 C12 C13 0.9(3)
C11 C12 C13 C9 -1.5(2)
C11 C12 C13 C14 178.37(16)
N2 C9 C13 C12 1.1(2)
C8 C9 C13 C12 -179.11(14)
N2 C9 C13 C14 -178.76(14)
C8 C9 C13 C14 1.0(2)
C12 C13 C14 C15 -179.02(16)
C9 C13 C14 C15 0.8(2)
C12 C13 C14 C17 2.2(2)
C9 C13 C14 C17 -177.92(14)
C13 C14 C15 C16 -1.4(2)
C17 C14 C15 C16 177.35(15)
N1 C8 C16 C15 -177.45(15)
C9 C8 C16 C15 1.8(2)
C14 C15 C16 C8 0.1(3)
C15 C14 C17 C20 1.9(2)
C13 C14 C17 C20 -179.38(15)
C15 C14 C17 C18 -115.70(19)
C13 C14 C17 C18 63.0(2)
C15 C14 C17 C19 120.80(19)
C13 C14 C17 C19 -60.5(2)
O1 C7 N1 C8 -5.0(3)
C6 C7 N1 C8 175.66(15)
C16 C8 N1 C7 1.1(3)
C9 C8 N1 C7 -178.17(15)
C11 C10 N2 C9 -0.7(3)
C13 C9 N2 C10 -0.1(2)
C8 C9 N2 C10 -179.86(15)
